data_4127472
loop_
_publ_author_name
'Mato, Raquel'
'Manzano, Rub\'en'
'Reyes, Efraim'
'Carrillo, Luisa'
'Uria, Uxue'
'Vicario, Jose L.'

_publ_section_title
;
 Catalytic Enantioselective Transannular Morita-Baylis-Hillman Reaction.
;
_journal_issue 24
_journal_name_full 'Journal of the American Chemical Society'
_journal_page_first 9495
_journal_page_last 9499
_journal_paper_doi 10.1021/jacs.9b03679
_journal_volume 141
_journal_year 2019
_chemical_absolute_configuration ad
_chemical_compound_source 'synthesis as described'
_chemical_formula_moiety 'C11 H16 O2'
_chemical_formula_sum 'C11 H16 O2'
_chemical_formula_weight 180.24
_chemical_name_systematic
;
 (8S,8aS)-8a-hydroxy-8-methyl-2,5,6,7,8,8a-hexahydroazulen-4(1H)-one
;
_space_group_crystal_system orthorhombic
_space_group_IT_number 19
_space_group_name_Hall 'P 2ac 2ab'
_space_group_name_H-M_alt 'P 21 21 21'
_symmetry_space_group_name_Hall 'P 2ac 2ab'
_symmetry_space_group_name_H-M 'P 21 21 21'
_atom_sites_solution_hydrogens geom
_atom_sites_solution_primary direct
_atom_sites_solution_secondary difmap
_audit_creation_date 2019-01-30T09:22:43-00:00
_audit_creation_method 'WinGX routine CIF_UPDATE'
_cell_angle_alpha 90
_cell_angle_beta 90
_cell_angle_gamma 90
_cell_formula_units_Z 4
_cell_length_a 7.12324(7)
_cell_length_b 8.00568(7)
_cell_length_c 17.09534(15)
_cell_measurement_reflns_used 12795
_cell_measurement_temperature 150.00(10)
_cell_measurement_theta_max 73.986
_cell_measurement_theta_min 5.522
_cell_volume 974.885(15)
_computing_cell_refinement
;
        CrysAlisPro, Agilent Technologies,
        Version 1.171.36.28 (release 01-02-2013 CrysAlis171 .NET)
        (compiled Feb  1 2013,16:14:44)
;
_computing_data_collection
;
        CrysAlisPro, Agilent Technologies,
        Version 1.171.36.28 (release 01-02-2013 CrysAlis171 .NET)
        (compiled Feb  1 2013,16:14:44)
;
_computing_data_reduction
;
        CrysAlisPro, Agilent Technologies,
        Version 1.171.36.28 (release 01-02-2013 CrysAlis171 .NET)
        (compiled Feb  1 2013,16:14:44)
;
_computing_molecular_graphics 'Olex2 (Dolomanov et al., 2009)'
_computing_publication_material 'Olex2 (Dolomanov et al., 2009)'
_computing_structure_refinement 'ShelXL (Sheldrick, 2015)'
_computing_structure_solution 'ShelXS (Sheldrick, 2008)'
_diffrn_ambient_temperature 150.00(10)
_diffrn_detector_area_resol_mean 5.2012
_diffrn_measured_fraction_theta_full 0.993
_diffrn_measured_fraction_theta_max 0.993
_diffrn_measurement_details
;
#__ type_ start__ end____ width___ exp.time_
  1 omega -118.00  -83.00   1.0000    1.0000
omega____ theta____ kappa____ phi______ frames
    -      -41.3256  -99.0000 -150.0000 35

#__ type_ start__ end____ width___ exp.time_
  2 omega  -70.00   32.00   1.0000    1.0000
omega____ theta____ kappa____ phi______ frames
    -      -41.3256   57.0000  -60.0000 102

#__ type_ start__ end____ width___ exp.time_
  3 omega -111.00  -84.00   1.0000    1.0000
omega____ theta____ kappa____ phi______ frames
    -      -41.3256  -99.0000  -90.0000 27

#__ type_ start__ end____ width___ exp.time_
  4 omega  -75.00  -23.00   1.0000    1.5000
omega____ theta____ kappa____ phi______ frames
    -      -83.0000   45.0000  -90.0000 52

#__ type_ start__ end____ width___ exp.time_
  5 omega   43.00   77.00   1.0000    1.5000
omega____ theta____ kappa____ phi______ frames
    -      108.3609  -45.0000  -30.0000 34

#__ type_ start__ end____ width___ exp.time_
  6 omega   37.00   67.00   1.0000    1.5000
omega____ theta____ kappa____ phi______ frames
    -      108.3609  -30.0000   90.0000 30

#__ type_ start__ end____ width___ exp.time_
  7 omega   34.00   59.00   1.0000    1.5000
omega____ theta____ kappa____ phi______ frames
    -      108.3609  -45.0000 -180.0000 25

#__ type_ start__ end____ width___ exp.time_
  8 omega   30.00   63.00   1.0000    1.5000
omega____ theta____ kappa____ phi______ frames
    -      108.3609  -30.0000  -60.0000 33

#__ type_ start__ end____ width___ exp.time_
  9 omega   75.00  109.00   1.0000    1.5000
omega____ theta____ kappa____ phi______ frames
    -      108.3609  -94.0000   60.0000 34

#__ type_ start__ end____ width___ exp.time_
 10 omega   49.00   77.00   1.0000    1.5000
omega____ theta____ kappa____ phi______ frames
    -      108.3609  -45.0000  120.0000 28

#__ type_ start__ end____ width___ exp.time_
 11 omega   50.00  122.00   1.0000    1.5000
omega____ theta____ kappa____ phi______ frames
    -      108.3609 -125.0000  -30.0000 72

#__ type_ start__ end____ width___ exp.time_
 12 omega   25.00  141.00   1.0000    1.5000
omega____ theta____ kappa____ phi______ frames
    -      108.3609  -15.0000 -180.0000 116

#__ type_ start__ end____ width___ exp.time_
 13 omega -119.00  -80.00   1.0000    1.0000
omega____ theta____ kappa____ phi______ frames
    -      -41.3256  -99.0000   90.0000 39

#__ type_ start__ end____ width___ exp.time_
 14 omega  -12.00   68.00   1.0000    1.0000
omega____ theta____ kappa____ phi______ frames
    -       41.3256  -57.0000   90.0000 80

#__ type_ start__ end____ width___ exp.time_
 15 omega   69.00   95.00   1.0000    1.0000
omega____ theta____ kappa____ phi______ frames
    -       41.3256 -125.0000  -30.0000 26

#__ type_ start__ end____ width___ exp.time_
 16 omega -158.00  -97.00   1.0000    1.5000
omega____ theta____ kappa____ phi______ frames
    -      -83.0000 -123.0000 -111.0000 61

#__ type_ start__ end____ width___ exp.time_
 17 omega   54.00   93.00   1.0000    1.5000
omega____ theta____ kappa____ phi______ frames
    -      108.3609  -94.0000 -150.0000 39

#__ type_ start__ end____ width___ exp.time_
 18 omega   85.00  154.00   1.0000    1.5000
omega____ theta____ kappa____ phi______ frames
    -      108.3609   30.0000 -150.0000 69

#__ type_ start__ end____ width___ exp.time_
 19 omega   46.00  104.00   1.0000    1.5000
omega____ theta____ kappa____ phi______ frames
    -      108.3609  -94.0000  120.0000 58

#__ type_ start__ end____ width___ exp.time_
 20 omega   38.00   67.00   1.0000    1.5000
omega____ theta____ kappa____ phi______ frames
    -      108.3609  -30.0000   60.0000 29

#__ type_ start__ end____ width___ exp.time_
 21 omega   35.00   65.00   1.0000    1.5000
omega____ theta____ kappa____ phi______ frames
    -      108.3609  -45.0000  -90.0000 30

#__ type_ start__ end____ width___ exp.time_
 22 omega   37.00   69.00   1.0000    1.5000
omega____ theta____ kappa____ phi______ frames
    -      108.3609  -45.0000 -150.0000 32

#__ type_ start__ end____ width___ exp.time_
 23 omega   30.00   68.00   1.0000    1.5000
omega____ theta____ kappa____ phi______ frames
    -      108.3609  -30.0000   30.0000 38

#__ type_ start__ end____ width___ exp.time_
 24 omega   39.00   66.00   1.0000    1.5000
omega____ theta____ kappa____ phi______ frames
    -      108.3609  -30.0000  -60.0000 27

#__ type_ start__ end____ width___ exp.time_
 25 omega   49.00  128.00   1.0000    1.5000
omega____ theta____ kappa____ phi______ frames
    -      108.3609  -77.0000  -30.0000 79

#__ type_ start__ end____ width___ exp.time_
 26 omega   47.00   77.00   1.0000    1.5000
omega____ theta____ kappa____ phi______ frames
    -      108.3609  -45.0000    0.0000 30

#__ type_ start__ end____ width___ exp.time_
 27 omega -120.00   -8.00   1.0000    1.0000
omega____ theta____ kappa____ phi______ frames
    -      -41.3256  -77.0000    0.0000 112

#__ type_ start__ end____ width___ exp.time_
 28 omega -124.00  -79.00   1.0000    1.0000
omega____ theta____ kappa____ phi______ frames
    -      -41.3256  -99.0000    0.0000 45

#__ type_ start__ end____ width___ exp.time_
 29 omega -115.00  -12.00   1.0000    1.0000
omega____ theta____ kappa____ phi______ frames
    -      -41.3256  -57.0000   30.0000 103

#__ type_ start__ end____ width___ exp.time_
 30 omega -115.00  -12.00   1.0000    1.0000
omega____ theta____ kappa____ phi______ frames
    -      -41.3256  -57.0000  150.0000 103

#__ type_ start__ end____ width___ exp.time_
 31 omega -115.00  -12.00   1.0000    1.0000
omega____ theta____ kappa____ phi______ frames
    -      -41.3256  -57.0000  -90.0000 103

#__ type_ start__ end____ width___ exp.time_
 32 omega -162.00  -49.00   1.0000    1.5000
omega____ theta____ kappa____ phi______ frames
    -      -83.0000  -77.0000  -30.0000 113

#__ type_ start__ end____ width___ exp.time_
 33 omega -162.00  -49.00   1.0000    1.5000
omega____ theta____ kappa____ phi______ frames
    -      -83.0000  -77.0000  -90.0000 113

#__ type_ start__ end____ width___ exp.time_
 34 omega -162.00  -49.00   1.0000    1.5000
omega____ theta____ kappa____ phi______ frames
    -      -83.0000  -77.0000   30.0000 113

#__ type_ start__ end____ width___ exp.time_
 35 omega -162.00  -49.00   1.0000    1.5000
omega____ theta____ kappa____ phi______ frames
    -      -83.0000  -77.0000 -150.0000 113

#__ type_ start__ end____ width___ exp.time_
 36 omega -157.00  -53.00   1.0000    1.5000
omega____ theta____ kappa____ phi______ frames
    -      -83.0000  -61.0000  120.0000 104

#__ type_ start__ end____ width___ exp.time_
 37 omega -162.00  -49.00   1.0000    1.5000
omega____ theta____ kappa____ phi______ frames
    -      -83.0000  -77.0000   90.0000 113

#__ type_ start__ end____ width___ exp.time_
 38 omega   78.00  158.00   1.0000    1.5000
omega____ theta____ kappa____ phi______ frames
    -      108.3609   30.0000  -90.0000 80

#__ type_ start__ end____ width___ exp.time_
 39 omega   81.00  158.00   1.0000    1.5000
omega____ theta____ kappa____ phi______ frames
    -      108.3609   45.0000    0.0000 77

#__ type_ start__ end____ width___ exp.time_
 40 omega   78.00  158.00   1.0000    1.5000
omega____ theta____ kappa____ phi______ frames
    -      108.3609   61.0000  150.0000 80

#__ type_ start__ end____ width___ exp.time_
 41 omega   30.00  142.00   1.0000    1.5000
omega____ theta____ kappa____ phi______ frames
    -      108.3609  -77.0000  120.0000 112

#__ type_ start__ end____ width___ exp.time_
 42 omega   78.00  158.00   1.0000    1.5000
omega____ theta____ kappa____ phi______ frames
    -      108.3609   61.0000  -60.0000 80

#__ type_ start__ end____ width___ exp.time_
 43 omega   24.00  109.00   1.0000    1.5000
omega____ theta____ kappa____ phi______ frames
    -      108.3609  -94.0000    0.0000 85

#__ type_ start__ end____ width___ exp.time_
 44 omega   75.00  158.00   1.0000    1.5000
omega____ theta____ kappa____ phi______ frames
    -      108.3609   77.0000   90.0000 83

#__ type_ start__ end____ width___ exp.time_
 45 omega   78.00  158.00   1.0000    1.5000
omega____ theta____ kappa____ phi______ frames
    -      108.3609   61.0000   60.0000 80

;
_diffrn_measurement_device_type 'SuperNova, Single source at offset, Atlas'
_diffrn_measurement_method '\w scans'
_diffrn_orient_matrix_UB_11 0.043307
_diffrn_orient_matrix_UB_12 -0.1787813
_diffrn_orient_matrix_UB_13 -0.0280986
_diffrn_orient_matrix_UB_21 0.0336829
_diffrn_orient_matrix_UB_22 -0.0545687
_diffrn_orient_matrix_UB_23 0.0852481
_diffrn_orient_matrix_UB_31 -0.2092019
_diffrn_orient_matrix_UB_32 -0.0457761
_diffrn_orient_matrix_UB_33 0.0079167
_diffrn_radiation_monochromator mirror
_diffrn_radiation_type CuK\a
_diffrn_radiation_wavelength 1.54184
_diffrn_reflns_av_R_equivalents 0.0433
_diffrn_reflns_limit_h_max 7
_diffrn_reflns_limit_h_min -8
_diffrn_reflns_limit_k_max 9
_diffrn_reflns_limit_k_min -9
_diffrn_reflns_limit_l_max 20
_diffrn_reflns_limit_l_min -21
_diffrn_reflns_number 18092
_diffrn_reflns_theta_full 71.94
_diffrn_reflns_theta_max 71.94
_diffrn_reflns_theta_min 6.73
_diffrn_source 'SuperNova (Cu) X-ray Source'
_exptl_absorpt_coefficient_mu 0.66
_exptl_absorpt_correction_T_max 0.967
_exptl_absorpt_correction_T_min 0.781
_exptl_absorpt_correction_type analytical
_exptl_absorpt_process_details
;
        CrysAlisPro, Agilent Technologies,
        Version 1.171.36.28 (release 01-02-2013 CrysAlis171 .NET)
        (compiled Feb  1 2013,16:14:44)
Analytical numeric absorption correction using a multifaceted crystal
                        model based on expressions derived by R.C. Clark & J.S.
        (Clark, R. C. & Reid, J. S. (1995). Acta Cryst. A51, 887-897)
;
_exptl_crystal_colour colourless
_exptl_crystal_density_diffrn 1.228
_exptl_crystal_density_method 'not measured'
_exptl_crystal_description needle
_exptl_crystal_F_000 392
_exptl_crystal_size_max 0.542
_exptl_crystal_size_mid 0.4597
_exptl_crystal_size_min 0.0514
_refine_diff_density_max 0.209
_refine_diff_density_min -0.145
_refine_diff_density_rms 0.028
_refine_ls_abs_structure_details 'Flack H D (1983), Acta Cryst. A39, 876-881'
_refine_ls_abs_structure_Flack -0.11(19)
_refine_ls_extinction_coef 0.0052(16)
_refine_ls_extinction_expression Fc^*^=kFc[1+0.001xFc^2^\l^3^/sin(2\q)]^-1/4^
_refine_ls_extinction_method SHELXL
_refine_ls_goodness_of_fit_ref 1.026
_refine_ls_hydrogen_treatment constr
_refine_ls_matrix_type full
_refine_ls_number_parameters 121
_refine_ls_number_reflns 1905
_refine_ls_number_restraints 0
_refine_ls_restrained_S_all 1.026
_refine_ls_R_factor_all 0.0285
_refine_ls_R_factor_gt 0.0279
_refine_ls_shift/su_max 0
_refine_ls_shift/su_mean 0
_refine_ls_structure_factor_coef Fsqd
_refine_ls_weighting_details 'calc w=1/[\s^2^(Fo^2^)+(0.0430P)^2^+0.1550P] where P=(Fo^2^+2Fc^2^)/3'
_refine_ls_weighting_scheme calc
_refine_ls_wR_factor_gt 0.0732
_refine_ls_wR_factor_ref 0.0737
_reflns_number_gt 1873
_reflns_number_total 1905
_reflns_threshold_expression >2sigma(I)
_cod_data_source_file ja9b03679_si_003.cif
_cod_data_source_block a20170096_rm689
_cod_original_cell_volume 974.886(16)
_cod_database_code 4127472

loop_
_symmetry_equiv_pos_as_xyz
'x, y, z'
'-x+1/2, -y, z+1/2'
'x+1/2, -y+1/2, -z'
'-x, y+1/2, -z+1/2'

loop_
_atom_site_label
_atom_site_type_symbol
_atom_site_fract_x
_atom_site_fract_y
_atom_site_fract_z
_atom_site_U_iso_or_equiv
_atom_site_adp_type
_atom_site_occupancy
_atom_site_calc_flag
O3 O -0.17883(12) -0.03139(10) -0.49666(5) 0.0288(2) Uani 1 d
C1 C -0.15106(15) -0.31888(14) -0.46958(6) 0.0203(2) Uani 1 d
C6 C -0.27557(17) -0.46069(15) -0.34291(6) 0.0255(3) Uani 1 d
H6 H -0.4013 -0.4358 -0.3631 0.031 Uiso 1 calc
C8 C -0.23338(18) -0.14477(15) -0.30628(7) 0.0299(3) Uani 1 d
H8A H -0.2178 -0.0759 -0.26 0.036 Uiso 1 calc
H8B H -0.3566 -0.1211 -0.3278 0.036 Uiso 1 calc
C5 C -0.14006(16) -0.46654(14) -0.41308(6) 0.0221(2) Uani 1 d
C2 C -0.14639(17) -0.36999(14) -0.54397(7) 0.0238(2) Uani 1 d
H2 H -0.148 -0.2976 -0.5865 0.029 Uiso 1 calc
C7 C -0.22740(18) -0.32820(16) -0.28157(7) 0.0291(3) Uani 1 d
H7A H -0.3131 -0.3422 -0.238 0.035 Uiso 1 calc
H7B H -0.1021 -0.3516 -0.2622 0.035 Uiso 1 calc
C3 C -0.13824(19) -0.55596(15) -0.55149(7) 0.0286(3) Uani 1 d
H3A H -0.014 -0.593 -0.567 0.034 Uiso 1 calc
H3B H -0.2295 -0.5964 -0.5891 0.034 Uiso 1 calc
C12 C -0.2838(2) -0.63129(17) -0.30252(8) 0.0349(3) Uani 1 d
H12A H -0.3339 -0.7126 -0.3381 0.052 Uiso 1 calc
H12B H -0.363 -0.6242 -0.2572 0.052 Uiso 1 calc
H12C H -0.1597 -0.664 -0.2869 0.052 Uiso 1 calc
C10 C -0.14123(16) -0.13964(14) -0.44875(6) 0.0215(2) Uani 1 d
C4 C -0.18628(19) -0.61399(14) -0.46837(7) 0.0295(3) Uani 1 d
H4A H -0.1123 -0.7113 -0.4545 0.035 Uiso 1 calc
H4B H -0.3182 -0.6428 -0.4647 0.035 Uiso 1 calc
C9 C -0.08468(18) -0.09343(15) -0.36668(6) 0.0269(3) Uani 1 d
H9A H -0.0652 0.0263 -0.3638 0.032 Uiso 1 calc
H9B H 0.0333 -0.1476 -0.3541 0.032 Uiso 1 calc
O2 O 0.04583(11) -0.47853(11) -0.38079(4) 0.0274(2) Uani 1 d
H2A H 0.1232 -0.4768 -0.4163 0.041 Uiso 1 calc

loop_
_atom_site_aniso_label
_atom_site_aniso_U_11
_atom_site_aniso_U_22
_atom_site_aniso_U_33
_atom_site_aniso_U_23
_atom_site_aniso_U_13
_atom_site_aniso_U_12
O3 0.0322(5) 0.0228(4) 0.0315(4) 0.0035(3) -0.0049(3) -0.0010(3)
C1 0.0173(5) 0.0216(5) 0.0218(5) 0.0004(4) -0.0009(4) 0.0000(4)
C6 0.0223(5) 0.0303(6) 0.0240(5) 0.0035(5) 0.0007(4) -0.0012(5)
C8 0.0309(6) 0.0348(6) 0.0240(5) -0.0063(5) 0.0003(5) 0.0041(5)
C5 0.0219(5) 0.0221(5) 0.0225(5) 0.0022(4) -0.0017(4) 0.0002(5)
C2 0.0235(5) 0.0251(6) 0.0227(5) 0.0009(4) -0.0021(4) 0.0029(4)
C7 0.0287(6) 0.0380(7) 0.0205(5) 0.0006(5) 0.0030(5) 0.0007(5)
C3 0.0343(6) 0.0257(6) 0.0258(6) -0.0056(5) -0.0025(5) 0.0036(5)
C12 0.0361(7) 0.0371(7) 0.0316(6) 0.0094(5) 0.0035(6) -0.0048(6)
C10 0.0180(5) 0.0220(5) 0.0246(5) -0.0001(4) -0.0003(4) -0.0009(4)
C4 0.0373(7) 0.0203(5) 0.0307(6) 0.0002(5) -0.0020(5) -0.0001(5)
C9 0.0279(6) 0.0259(6) 0.0270(6) -0.0042(4) -0.0034(5) -0.0017(5)
O2 0.0212(4) 0.0368(5) 0.0242(4) 0.0051(4) 0.0001(3) 0.0043(4)

loop_
_atom_type_symbol
_atom_type_description
_atom_type_scat_dispersion_real
_atom_type_scat_dispersion_imag
_atom_type_scat_source
C C 0.0181 0.0091 'International Tables Vol C Tables 4.2.6.8 and 6.1.1.4'
H H 0 0 'International Tables Vol C Tables 4.2.6.8 and 6.1.1.4'
O O 0.0492 0.0322 'International Tables Vol C Tables 4.2.6.8 and 6.1.1.4'

loop_
_exptl_crystal_face_index_h
_exptl_crystal_face_index_k
_exptl_crystal_face_index_l
_exptl_crystal_face_perp_dist
-4 2 1 0.1755
0 -1 0 0.1762
3 -4 -1 0.2669
5 0 -1 0.2596
2 5 0 0.2151
0 1 -11 0.0152
0 -1 11 0.0362

loop_
_geom_angle_atom_site_label_1
_geom_angle_atom_site_label_2
_geom_angle_atom_site_label_3
_geom_angle
C2 C1 C5 111.30(10)
C2 C1 C10 121.64(10)
C10 C1 C5 126.53(10)
C7 C6 C5 114.46(10)
C7 C6 C12 108.53(9)
C12 C6 C5 110.36(10)
C7 C8 C9 115.07(10)
C1 C5 C6 115.88(9)
C1 C5 C4 101.13(8)
C6 C5 C4 111.44(9)
O2 C5 C1 109.96(9)
O2 C5 C6 106.27(8)
O2 C5 C4 112.30(9)
C1 C2 C3 112.81(10)
C8 C7 C6 118.05(10)
C2 C3 C4 102.31(9)
O3 C10 C1 121.06(10)
O3 C10 C9 120.59(10)
C1 C10 C9 118.36(9)
C3 C4 C5 106.70(9)
C10 C9 C8 112.10(10)

loop_
_geom_bond_atom_site_label_1
_geom_bond_atom_site_label_2
_geom_bond_distance
O3 C10 1.2221(14)
C1 C5 1.5286(15)
C1 C2 1.3363(16)
C1 C10 1.4801(15)
C6 C5 1.5404(15)
C6 C7 1.5304(17)
C6 C12 1.5315(16)
C8 C7 1.5286(17)
C8 C9 1.5353(17)
C5 C4 1.5477(16)
C5 O2 1.4378(13)
C2 C3 1.4955(16)
C3 C4 1.5336(17)
C10 C9 1.5059(15)
